data_2213983
loop_
_publ_author_name
'Xu-Yan Ma'
'Xin-Dian Dong'
'Yan-Ping Li'
'Zhi-Gang Zhang'

_publ_contact_author
;
Dr. Zhigang Zhang
Institute of Molecular Science, Chemical Biology and
Molecular Engineering Laboratory of Education Ministry,
Shanxi University,
Taiyuan, Shanxi 030006,
China
;
_publ_contact_author_email zgzhang@sxu.edu.cn
_publ_contact_author_fax '0086 351 701 1022'
_publ_contact_author_phone '0086 351 701 0699'
_publ_section_title ({[2-(1<i>H</i>-Benzimidazol-2-yl)ethyl]iminomethyl}phenolato)chloridocopper(II)
_journal_coeditor_code WK2057
_journal_date_accepted 2007-05-17
_journal_date_recd_electronic 2007-05-03
_journal_issue 6
_journal_name_full 'Acta Crystallographica Section E'
_journal_page_first m1729
_journal_page_last m1729
_journal_paper_category QM
_journal_paper_doi 10.1107/S1600536807024397
_journal_volume 63
_journal_year 2007
_chemical_formula_iupac '[Cu (C16 H14 O N3) Cl]'
_chemical_formula_moiety 'C16 H14 Cl Cu N3 O'
_chemical_formula_sum 'C16 H14 Cl Cu N3 O'
_chemical_formula_weight 363.29
_chemical_name_systematic
;
({[2-(1H-Benzimidazol-2-yl)ethyl]iminomethyl}phenolato)chloridocopper(II)
;
_space_group_IT_number 2
_symmetry_cell_setting triclinic
_symmetry_space_group_name_Hall '-P 1'
_symmetry_space_group_name_H-M 'P -1'
_atom_sites_solution_hydrogens geom
_atom_sites_solution_primary direct
_atom_sites_solution_secondary difmap
_audit_creation_method SHELXL-97
_cell_angle_alpha 87.815(4)
_cell_angle_beta 87.548(4)
_cell_angle_gamma 82.267(4)
_cell_formula_units_Z 2
_cell_length_a 8.009(3)
_cell_length_b 9.303(3)
_cell_length_c 10.192(3)
_cell_measurement_reflns_used 1643
_cell_measurement_temperature 571(2)
_cell_measurement_theta_max 26.547
_cell_measurement_theta_min 2.211
_cell_volume 751.4(4)
_computing_cell_refinement 'SAINT (Bruker, 2000)'
_computing_data_collection 'SMART (Bruker, 2000)'
_computing_data_reduction SAINT
_computing_molecular_graphics 'SHELXTL (Bruker, 2000)'
_computing_publication_material SHELXTL
_computing_structure_refinement 'SHELXL97 (Sheldrick, 1997)'
_computing_structure_solution 'SHELXS97 (Sheldrick, 1990)'
_diffrn_ambient_temperature 571(2)
_diffrn_measured_fraction_theta_full 0.980
_diffrn_measured_fraction_theta_max 0.980
_diffrn_measurement_device_type 'Bruker SMART CCD'
_diffrn_measurement_method '\w '
_diffrn_radiation_monochromator graphite
_diffrn_radiation_source 'fine-focus sealed tube'
_diffrn_radiation_type MoK\a
_diffrn_radiation_wavelength 0.71073
_diffrn_reflns_av_R_equivalents 0.0199
_diffrn_reflns_av_sigmaI/netI 0.0490
_diffrn_reflns_limit_h_max 9
_diffrn_reflns_limit_h_min -8
_diffrn_reflns_limit_k_max 11
_diffrn_reflns_limit_k_min -9
_diffrn_reflns_limit_l_max 12
_diffrn_reflns_limit_l_min -11
_diffrn_reflns_number 3708
_diffrn_reflns_theta_full 25.00
_diffrn_reflns_theta_max 25.00
_diffrn_reflns_theta_min 2.00
_exptl_absorpt_coefficient_mu 1.635
_exptl_absorpt_correction_T_max 0.8536
_exptl_absorpt_correction_T_min 0.7357
_exptl_absorpt_correction_type multi-scan
_exptl_absorpt_process_details '(SADABS; Sheldrick, 1996)'
_exptl_crystal_colour Green
_exptl_crystal_density_diffrn 1.606
_exptl_crystal_density_method 'not measured'
_exptl_crystal_description Block
_exptl_crystal_F_000 370
_exptl_crystal_size_max 0.20
_exptl_crystal_size_mid 0.20
_exptl_crystal_size_min 0.10
_refine_diff_density_max 0.424
_refine_diff_density_min -0.393
_refine_ls_extinction_method none
_refine_ls_goodness_of_fit_ref 1.119
_refine_ls_hydrogen_treatment constr
_refine_ls_matrix_type full
_refine_ls_number_parameters 199
_refine_ls_number_reflns 2599
_refine_ls_number_restraints 0
_refine_ls_restrained_S_all 1.119
_refine_ls_R_factor_all 0.0538
_refine_ls_R_factor_gt 0.0471
_refine_ls_shift/su_max 0.000
_refine_ls_shift/su_mean 0.000
_refine_ls_structure_factor_coef Fsqd
_refine_ls_weighting_details 'calc w=1/[\s^2^(Fo^2^)+(0.0324P)^2^+0.4537P] where P=(Fo^2^+2Fc^2^)/3'
_refine_ls_weighting_scheme calc
_refine_ls_wR_factor_gt 0.0936
_refine_ls_wR_factor_ref 0.0962
_reflns_number_gt 2293
_reflns_number_total 2599
_reflns_threshold_expression >2\s(I)
_cod_data_source_file wk2057.cif
_cod_data_source_block I
_cod_depositor_comments
;
The following automatic conversions were performed:
'_symmetry_cell_setting' value 'Triclinic' changed to 'triclinic'
according to '/home/saulius/struct/CIF-dictionaries/cif_core.dic'
dictionary named 'cif_core.dic' version 2.4.1 from 2010-06-29.

Automatic conversion script
Id: cif_fix_enum 1527 2010-12-29 10:47:43Z saulius 

The following automatic conversions were performed:

'_symmetry_cell_setting' value 'Triclinic' changed to 'triclinic'
according to /home/saulius/struct/CIF-dictionaries/cif_core.dic
dictionary named 'cif_core.dic' version 2.4.1 from 2010-06-29.

Automatic conversion script
Id: cif_fix_values 1715 2011-07-08 13:25:40Z adriana 
;
_cod_original_cell_volume 751.3(4)
_cod_database_code 2213983
_cod_database_fobs_code 2213983

loop_
_symmetry_equiv_pos_as_xyz
'x, y, z'
'-x, -y, -z'

loop_
_atom_site_type_symbol
_atom_site_label
_atom_site_fract_x
_atom_site_fract_y
_atom_site_fract_z
_atom_site_U_iso_or_equiv
_atom_site_adp_type
_atom_site_calc_flag
_atom_site_refinement_flags
_atom_site_occupancy
Cu Cu1 0.32075(6) 0.15770(6) 0.09550(4) 0.03379(17) Uani d . 1
Cl Cl1 0.45923(12) 0.15497(12) -0.09963(9) 0.0441(3) Uani d . 1
O O1 0.4966(3) 0.2340(3) 0.1815(2) 0.0364(7) Uani d . 1
N N1 0.2375(4) 0.0735(3) 0.2598(3) 0.0310(7) Uani d . 1
N N2 -0.1942(4) 0.2427(4) 0.0546(3) 0.0371(8) Uani d . 1
H H16 -0.2948 0.2365 0.0852 0.045 Uiso calc R 1
N N3 0.0840(4) 0.2006(3) 0.0333(3) 0.0319(7) Uani d . 1
C C1 0.5099(4) 0.2481(4) 0.3089(4) 0.0323(9) Uani d . 1
C C2 0.6238(5) 0.3345(5) 0.3519(4) 0.0398(10) Uani d . 1
H H2 0.6862 0.3832 0.2901 0.048 Uiso calc R 1
C C3 0.6470(5) 0.3500(5) 0.4830(4) 0.0464(11) Uani d . 1
H H3 0.7257 0.4076 0.5081 0.056 Uiso calc R 1
C C4 0.5554(5) 0.2816(5) 0.5775(4) 0.0486(11) Uani d . 1
H H4 0.5720 0.2921 0.6662 0.058 Uiso calc R 1
C C5 0.4401(5) 0.1984(4) 0.5393(4) 0.0412(10) Uani d . 1
H H5 0.3776 0.1526 0.6032 0.049 Uiso calc R 1
C C6 0.4126(4) 0.1795(4) 0.4062(4) 0.0310(9) Uani d . 1
C C7 0.2891(5) 0.0901(4) 0.3741(4) 0.0339(9) Uani d . 1
H H7 0.2419 0.0391 0.4433 0.041 Uiso calc R 1
C C8 0.1105(5) -0.0237(4) 0.2442(4) 0.0385(10) Uani d . 1
H H8A 0.0996 -0.0822 0.3242 0.046 Uiso calc R 1
H H8B 0.1461 -0.0886 0.1731 0.046 Uiso calc R 1
C C9 -0.0580(5) 0.0634(5) 0.2148(4) 0.0385(10) Uani d . 1
H H9A -0.1376 -0.0032 0.1986 0.046 Uiso calc R 1
H H9B -0.0996 0.1173 0.2919 0.046 Uiso calc R 1
C C10 -0.0531(4) 0.1680(4) 0.0993(4) 0.0326(9) Uani d . 1
C C11 -0.1515(4) 0.3313(4) -0.0485(4) 0.0335(9) Uani d . 1
C C12 -0.2493(5) 0.4289(4) -0.1289(4) 0.0414(10) Uani d . 1
H H12 -0.3660 0.4461 -0.1172 0.050 Uiso calc R 1
C C13 -0.1657(5) 0.4988(5) -0.2260(4) 0.0459(11) Uani d . 1
H H13 -0.2267 0.5662 -0.2814 0.055 Uiso calc R 1
C C14 0.0094(5) 0.4713(5) -0.2444(4) 0.0462(11) Uani d . 1
H H14 0.0618 0.5184 -0.3135 0.055 Uiso calc R 1
C C15 0.1063(5) 0.3762(5) -0.1626(4) 0.0412(10) Uani d . 1
H H15 0.2231 0.3608 -0.1735 0.049 Uiso calc R 1
C C16 0.0237(4) 0.3041(4) -0.0634(4) 0.0324(9) Uani d . 1

loop_
_atom_site_aniso_label
_atom_site_aniso_U_11
_atom_site_aniso_U_22
_atom_site_aniso_U_33
_atom_site_aniso_U_12
_atom_site_aniso_U_13
_atom_site_aniso_U_23
Cu1 0.0250(3) 0.0526(3) 0.0254(3) -0.0124(2) 0.00124(19) 0.0014(2)
Cl1 0.0364(6) 0.0643(7) 0.0292(6) -0.0022(5) 0.0072(4) 0.0041(5)
O1 0.0271(14) 0.0581(19) 0.0260(15) -0.0135(13) 0.0011(11) -0.0011(13)
N1 0.0277(17) 0.0395(19) 0.0265(18) -0.0078(14) 0.0012(14) 0.0013(14)
N2 0.0208(16) 0.054(2) 0.037(2) -0.0087(15) 0.0039(14) -0.0036(17)
N3 0.0222(16) 0.044(2) 0.0303(18) -0.0092(14) -0.0028(14) 0.0037(15)
C1 0.0231(19) 0.041(2) 0.031(2) 0.0026(17) -0.0003(16) -0.0013(18)
C2 0.037(2) 0.050(3) 0.034(2) -0.0128(19) 0.0034(19) -0.0034(19)
C3 0.044(3) 0.056(3) 0.042(3) -0.014(2) -0.009(2) -0.009(2)
C4 0.058(3) 0.064(3) 0.025(2) -0.012(2) -0.006(2) -0.004(2)
C5 0.047(3) 0.046(3) 0.029(2) -0.008(2) -0.002(2) 0.0062(19)
C6 0.030(2) 0.035(2) 0.028(2) -0.0023(17) -0.0016(17) 0.0015(17)
C7 0.032(2) 0.037(2) 0.031(2) -0.0021(17) 0.0067(17) 0.0044(17)
C8 0.040(2) 0.042(2) 0.036(2) -0.0136(19) 0.0014(19) 0.0020(19)
C9 0.029(2) 0.054(3) 0.035(2) -0.0156(19) 0.0030(18) 0.0022(19)
C10 0.026(2) 0.049(3) 0.024(2) -0.0129(18) 0.0025(16) -0.0055(17)
C11 0.027(2) 0.040(2) 0.035(2) -0.0071(17) -0.0018(17) -0.0057(18)
C12 0.030(2) 0.045(3) 0.049(3) -0.0022(19) -0.008(2) -0.007(2)
C13 0.046(3) 0.042(3) 0.049(3) -0.004(2) -0.014(2) 0.004(2)
C14 0.041(2) 0.050(3) 0.050(3) -0.015(2) -0.007(2) 0.013(2)
C15 0.028(2) 0.053(3) 0.045(3) -0.0143(19) -0.0027(19) 0.008(2)
C16 0.027(2) 0.038(2) 0.034(2) -0.0082(17) -0.0031(17) -0.0045(18)

loop_
_atom_type_symbol
_atom_type_description
_atom_type_scat_dispersion_real
_atom_type_scat_dispersion_imag
_atom_type_scat_source
C C 0.0033 0.0016 'International Tables Vol C Tables 4.2.6.8 and 6.1.1.4'
H H 0.0000 0.0000 'International Tables Vol C Tables 4.2.6.8 and 6.1.1.4'
N N 0.0061 0.0033 'International Tables Vol C Tables 4.2.6.8 and 6.1.1.4'
O O 0.0106 0.0060 'International Tables Vol C Tables 4.2.6.8 and 6.1.1.4'
Cu Cu 0.3201 1.2651 'International Tables Vol C Tables 4.2.6.8 and 6.1.1.4'
Cl Cl 0.1484 0.1585 'International Tables Vol C Tables 4.2.6.8 and 6.1.1.4'

loop_
_geom_angle_atom_site_label_1
_geom_angle_atom_site_label_2
_geom_angle_atom_site_label_3
_geom_angle
O1 Cu1 N1 92.21(12)
O1 Cu1 N3 145.14(13)
N1 Cu1 N3 90.28(12)
O1 Cu1 Cl1 93.09(8)
N1 Cu1 Cl1 155.59(10)
N3 Cu1 Cl1 98.78(9)
C1 O1 Cu1 127.4(2)
C7 N1 C8 119.2(3)
C7 N1 Cu1 126.2(3)
C8 N1 Cu1 114.5(2)
C10 N2 C11 108.3(3)
C10 N2 H16 125.8
C11 N2 H16 125.8
C10 N3 C16 104.9(3)
C10 N3 Cu1 125.4(2)
C16 N3 Cu1 127.2(2)
O1 C1 C2 119.2(3)
O1 C1 C6 123.4(4)
C2 C1 C6 117.4(4)
C3 C2 C1 121.9(4)
C3 C2 H2 119.0
C1 C2 H2 119.0
C2 C3 C4 120.9(4)
C2 C3 H3 119.6
C4 C3 H3 119.6
C5 C4 C3 118.9(4)
C5 C4 H4 120.5
C3 C4 H4 120.5
C4 C5 C6 122.0(4)
C4 C5 H5 119.0
C6 C5 H5 119.0
C5 C6 C1 118.8(4)
C5 C6 C7 118.6(3)
C1 C6 C7 122.6(3)
N1 C7 C6 126.3(3)
N1 C7 H7 116.9
C6 C7 H7 116.9
N1 C8 C9 110.3(3)
N1 C8 H8A 109.6
C9 C8 H8A 109.6
N1 C8 H8B 109.6
C9 C8 H8B 109.6
H8A C8 H8B 108.1
C10 C9 C8 114.3(3)
C10 C9 H9A 108.7
C8 C9 H9A 108.7
C10 C9 H9B 108.7
C8 C9 H9B 108.7
H9A C9 H9B 107.6
N3 C10 N2 112.6(3)
N3 C10 C9 126.3(3)
N2 C10 C9 121.1(3)
N2 C11 C12 131.5(3)
N2 C11 C16 105.6(3)
C12 C11 C16 122.9(4)
C13 C12 C11 116.6(4)
C13 C12 H12 121.7
C11 C12 H12 121.7
C12 C13 C14 121.6(4)
C12 C13 H13 119.2
C14 C13 H13 119.2
C15 C14 C13 121.6(4)
C15 C14 H14 119.2
C13 C14 H14 119.2
C14 C15 C16 117.7(4)
C14 C15 H15 121.2
C16 C15 H15 121.2
C15 C16 C11 119.7(4)
C15 C16 N3 131.7(3)
C11 C16 N3 108.6(3)

loop_
_geom_bond_atom_site_label_1
_geom_bond_atom_site_label_2
_geom_bond_distance
Cu1 O1 1.918(3)
Cu1 N1 1.951(3)
Cu1 N3 2.009(3)
Cu1 Cl1 2.2347(12)
O1 C1 1.321(4)
N1 C7 1.274(5)
N1 C8 1.466(5)
N2 C10 1.333(5)
N2 C11 1.371(5)
N2 H16 0.8600
N3 C10 1.327(4)
N3 C16 1.406(5)
C1 C2 1.389(5)
C1 C6 1.420(5)
C2 C3 1.372(6)
C2 H2 0.9300
C3 C4 1.375(6)
C3 H3 0.9300
C4 C5 1.360(6)
C4 H4 0.9300
C5 C6 1.404(5)
C5 H5 0.9300
C6 C7 1.431(5)
C7 H7 0.9300
C8 C9 1.514(5)
C8 H8A 0.9700
C8 H8B 0.9700
C9 C10 1.501(5)
C9 H9A 0.9700
C9 H9B 0.9700
C11 C12 1.384(5)
C11 C16 1.395(5)
C12 C13 1.365(6)
C12 H12 0.9300
C13 C14 1.397(6)
C13 H13 0.9300
C14 C15 1.376(5)
C14 H14 0.9300
C15 C16 1.385(5)
C15 H15 0.9300

loop_
_geom_hbond_atom_site_label_D
_geom_hbond_atom_site_label_H
_geom_hbond_atom_site_label_A
_geom_hbond_site_symmetry_A
_geom_hbond_distance_DH
_geom_hbond_distance_HA
_geom_hbond_distance_DA
_geom_hbond_angle_DHA
N2 H16 O1 1_455 0.86 1.90 2.753(4) 169.7
